data_4060286
_journal_name_full Organometallics
_journal_paper_doi 10.1021/om0489756
_journal_year 2005
_chemical_absolute_configuration ad
_chemical_formula_moiety 'C36 H52 Cl3 N6 O4 Rh2, C F3 O3 S'
_chemical_formula_sum 'C36 H52 Cl3 N6 O7 Rh2'
_chemical_formula_weight 1094.08
_space_group_IT_number 19
_symmetry_cell_setting orthorhombic
_symmetry_space_group_name_Hall 'P 2ac 2ab'
_symmetry_space_group_name_H-M 'P 21 21 21'
_cell_angle_alpha 90.00
_cell_angle_beta 90.00
_cell_angle_gamma 90.00
_cell_formula_units_Z 4
_cell_length_a 11.0634(5)
_cell_length_b 12.2919(3)
_cell_length_c 34.5207(13)
_cell_measurement_temperature 150(2)
_cell_volume 4694.5(3)
_diffrn_ambient_temperature 150(2)
_exptl_crystal_density_diffrn 1.548
_cod_depositor_comments
;
The following automatic conversions were performed:
'_symmetry_cell_setting' value 'Orthorhombic' changed to 'orthorhombic'
according to '/home/saulius/struct/CIF-dictionaries/cif_core.dic'
dictionary named 'cif_core.dic' version 2.4.1 from 2010-06-29.

Automatic conversion script
Id: cif_fix_enum 1527 2010-12-29 10:47:43Z saulius 
;
_cod_original_formula_sum 'C36 H52 Cl3  N6 O7 Rh2'
_cod_database_code 4060286

loop_
_symmetry_equiv_pos_as_xyz
'x, y, z'
'x+1/2, -y+1/2, -z'
'-x, y+1/2, -z+1/2'
'-x+1/2, -y, z+1/2'

loop_
_atom_site_label
_atom_site_type_symbol
_atom_site_fract_x
_atom_site_fract_y
_atom_site_fract_z
_atom_site_U_iso_or_equiv
_atom_site_adp_type
_atom_site_occupancy
_atom_site_symmetry_multiplicity
_atom_site_calc_flag
_atom_site_refinement_flags
_atom_site_disorder_assembly
_atom_site_disorder_group
C1 C 0.2612(7) 0.0940(7) 0.5016(2) 0.063(2) Uani 1 1 d . . .
H1 H 0.2684 0.0150 0.4984 0.076 Uiso 1 1 calc R . .
C2 C 0.1260(8) 0.1238(8) 0.5002(3) 0.102(4) Uani 1 1 d . . .
H2A H 0.0924 0.1005 0.4759 0.153 Uiso 1 1 calc R . .
H2B H 0.1170 0.2012 0.5026 0.153 Uiso 1 1 calc R . .
H2C H 0.0844 0.0884 0.5210 0.153 Uiso 1 1 calc R . .
C3 C 0.3281(9) 0.1496(8) 0.4672(3) 0.099(3) Uani 1 1 d . . .
H3A H 0.2895 0.1299 0.4433 0.149 Uiso 1 1 calc R . .
H3B H 0.4108 0.1261 0.4667 0.149 Uiso 1 1 calc R . .
H3C H 0.3251 0.2272 0.4703 0.149 Uiso 1 1 calc R . .
C4 C 0.3218(8) 0.1251(6) 0.5393(2) 0.056(2) Uani 1 1 d . . .
H4 H 0.4087 0.1107 0.5373 0.067 Uiso 1 1 calc R . .
C5 C 0.3017(8) 0.2460(6) 0.5529(3) 0.076(3) Uani 1 1 d . . .
H5A H 0.3786 0.2826 0.5565 0.091 Uiso 1 1 calc R . .
H5B H 0.2546 0.2859 0.5339 0.091 Uiso 1 1 calc R . .
C6 C 0.2285(7) 0.1320(7) 0.5980(3) 0.056(2) Uani 1 1 d . . .
C7 C 0.1804(7) 0.0924(8) 0.6340(3) 0.061(2) Uani 1 1 d . . .
C8 C 0.1260(8) 0.1472(8) 0.6642(3) 0.069(3) Uani 1 1 d . . .
H8 H 0.1132 0.2218 0.6627 0.082 Uiso 1 1 calc R . .
C9 C 0.0908(8) 0.0900(10) 0.6968(3) 0.077(3) Uani 1 1 d . . .
H9 H 0.0552 0.1265 0.7174 0.093 Uiso 1 1 calc R . .
C10 C 0.1083(8) -0.0207(10) 0.6988(3) 0.074(3) Uani 1 1 d . . .
H10 H 0.0850 -0.0593 0.7207 0.089 Uiso 1 1 calc R . .
C11 C 0.1611(7) -0.0738(8) 0.6677(2) 0.057(2) Uani 1 1 d . . .
C12 C 0.1896(8) -0.1869(8) 0.6615(3) 0.062(3) Uani 1 1 d . . .
C13 C 0.1963(11) -0.3655(8) 0.6702(3) 0.115(5) Uani 1 1 d . . .
H13A H 0.1258 -0.4114 0.6668 0.138 Uiso 1 1 calc R . .
H13B H 0.2541 -0.4033 0.6864 0.138 Uiso 1 1 calc R . .
C14 C 0.2530(10) -0.3377(6) 0.6306(3) 0.076(3) Uani 1 1 d . . .
H14 H 0.2021 -0.3685 0.6101 0.092 Uiso 1 1 calc R . .
C15 C 0.3851(12) -0.3753(7) 0.6240(3) 0.098(3) Uani 1 1 d . . .
H15 H 0.4154 -0.3401 0.6005 0.117 Uiso 1 1 calc R . .
C16 C 0.4693(10) -0.3429(8) 0.6583(4) 0.123(5) Uani 1 1 d . . .
H16A H 0.5507 -0.3648 0.6526 0.185 Uiso 1 1 calc R . .
H16B H 0.4425 -0.3785 0.6815 0.185 Uiso 1 1 calc R . .
H16C H 0.4666 -0.2655 0.6619 0.185 Uiso 1 1 calc R . .
C17 C 0.3828(13) -0.5007(7) 0.6170(3) 0.146(6) Uani 1 1 d . . .
H17A H 0.4636 -0.5264 0.6127 0.220 Uiso 1 1 calc R . .
H17B H 0.3339 -0.5165 0.5948 0.220 Uiso 1 1 calc R . .
H17C H 0.3494 -0.5363 0.6393 0.220 Uiso 1 1 calc R . .
C18 C 0.4859(8) 0.2255(8) 0.6957(3) 0.071(3) Uani 1 1 d . . .
H18 H 0.4582 0.2194 0.6689 0.085 Uiso 1 1 calc R . .
C19 C 0.4487(10) 0.3376(8) 0.7098(3) 0.102(4) Uani 1 1 d . . .
H19A H 0.4880 0.3921 0.6945 0.153 Uiso 1 1 calc R . .
H19B H 0.4718 0.3460 0.7365 0.153 Uiso 1 1 calc R . .
H19C H 0.3626 0.3454 0.7075 0.153 Uiso 1 1 calc R . .
C20 C 0.4254(8) 0.1337(8) 0.7183(3) 0.085(3) Uani 1 1 d . . .
H20A H 0.3392 0.1424 0.7172 0.128 Uiso 1 1 calc R . .
H20B H 0.4515 0.1360 0.7448 0.128 Uiso 1 1 calc R . .
H20C H 0.4474 0.0650 0.7071 0.128 Uiso 1 1 calc R . .
C21 C 0.6223(7) 0.2169(7) 0.6949(2) 0.055(2) Uani 1 1 d . . .
H21 H 0.6558 0.2788 0.6806 0.066 Uiso 1 1 calc R . .
C22 C 0.6807(7) 0.2118(7) 0.7359(2) 0.060(2) Uani 1 1 d . . .
H22A H 0.7485 0.2616 0.7378 0.072 Uiso 1 1 calc R . .
H22B H 0.6222 0.2295 0.7559 0.072 Uiso 1 1 calc R . .
C23 C 0.7143(7) 0.0567(7) 0.7040(2) 0.057(2) Uani 1 1 d . . .
C24 C 0.7574(7) -0.0510(7) 0.6943(2) 0.050(2) Uani 1 1 d . . .
C25 C 0.8114(8) -0.1304(8) 0.7172(3) 0.069(3) Uani 1 1 d . . .
H25 H 0.8244 -0.1181 0.7435 0.083 Uiso 1 1 calc R . .
C26 C 0.8453(8) -0.2276(9) 0.7005(3) 0.079(3) Uani 1 1 d . . .
H26 H 0.8798 -0.2818 0.7157 0.095 Uiso 1 1 calc R . .
C27 C 0.8285(9) -0.2452(8) 0.6614(3) 0.081(3) Uani 1 1 d . . .
H27 H 0.8534 -0.3100 0.6500 0.097 Uiso 1 1 calc R . .
C28 C 0.7743(8) -0.1648(7) 0.6396(3) 0.064(2) Uani 1 1 d . . .
C29 C 0.7420(7) -0.1623(7) 0.5992(2) 0.055(2) Uani 1 1 d . . .
C30 C 0.6886(8) -0.2216(6) 0.5396(3) 0.069(3) Uani 1 1 d . . .
H30A H 0.6181 -0.2662 0.5345 0.083 Uiso 1 1 calc R . .
H30B H 0.7455 -0.2306 0.5184 0.083 Uiso 1 1 calc R . .
C31 C 0.6521(7) -0.0987(6) 0.5443(2) 0.0496(19) Uani 1 1 d . . .
H31 H 0.5637 -0.0938 0.5444 0.060 Uiso 1 1 calc R . .
C32 C 0.7001(7) -0.0219(6) 0.5136(2) 0.050(2) Uani 1 1 d . . .
H32 H 0.6742 0.0517 0.5207 0.060 Uiso 1 1 calc R . .
C33 C 0.8355(7) -0.0201(7) 0.5101(2) 0.064(2) Uani 1 1 d . . .
H33A H 0.8587 0.0311 0.4905 0.095 Uiso 1 1 calc R . .
H33B H 0.8639 -0.0913 0.5032 0.095 Uiso 1 1 calc R . .
H33C H 0.8702 0.0011 0.5345 0.095 Uiso 1 1 calc R . .
C34 C 0.6391(8) -0.0502(7) 0.4745(2) 0.073(3) Uani 1 1 d . . .
H34A H 0.5529 -0.0497 0.4776 0.110 Uiso 1 1 calc R . .
H34B H 0.6647 -0.1212 0.4662 0.110 Uiso 1 1 calc R . .
H34C H 0.6619 0.0026 0.4553 0.110 Uiso 1 1 calc R . .
C35 C 0.1048(7) -0.1199(6) 0.5692(2) 0.065(2) Uani 1 1 d . . .
H35A H 0.1149 -0.1593 0.5454 0.097 Uiso 1 1 calc R . .
H35B H 0.0655 -0.0518 0.5640 0.097 Uiso 1 1 calc R . .
H35C H 0.0564 -0.1619 0.5868 0.097 Uiso 1 1 calc R . .
C36 C 0.8369(7) 0.1054(6) 0.6164(2) 0.061(2) Uani 1 1 d . . .
H36A H 0.8318 0.1688 0.6002 0.091 Uiso 1 1 calc R . .
H36B H 0.8875 0.0520 0.6041 0.091 Uiso 1 1 calc R . .
H36C H 0.8709 0.1250 0.6410 0.091 Uiso 1 1 calc R . .
C37 C 0.4127(15) 0.0683(10) 0.3565(4) 0.115(5) Uani 1 1 d . . .
Cl1 Cl 0.46332(16) -0.05149(15) 0.63377(5) 0.0486(5) Uani 1 1 d . . .
Cl2 Cl 0.35989(18) -0.18496(16) 0.54212(5) 0.0575(6) Uani 1 1 d . . .
Cl3 Cl 0.58626(18) 0.18558(15) 0.58829(6) 0.0551(5) Uani 1 1 d . . .
F1 F 0.4582(6) -0.0143(5) 0.37476(15) 0.109(2) Uani 1 1 d . . .
F2 F 0.4576(9) 0.1552(6) 0.3779(2) 0.175(4) Uani 1 1 d . . .
F3 F 0.3021(7) 0.0701(9) 0.3598(3) 0.229(6) Uani 1 1 d . . .
N1 N 0.2399(6) -0.2155(5) 0.63010(19) 0.0557(18) Uani 1 1 d . . .
N2 N 0.1927(5) -0.0177(6) 0.63628(18) 0.0509(17) Uani 1 1 d . . .
N3 N 0.2714(6) 0.0635(5) 0.57264(18) 0.0534(17) Uani 1 1 d . . .
N4 N 0.6964(6) -0.0745(5) 0.58346(16) 0.0498(17) Uani 1 1 d . . .
N5 N 0.7424(5) -0.0707(5) 0.65660(18) 0.0507(16) Uani 1 1 d . . .
N6 N 0.6638(6) 0.1149(5) 0.67716(17) 0.0490(16) Uani 1 1 d . . .
O1 O 0.1620(6) -0.2614(5) 0.68769(16) 0.0753(18) Uani 1 1 d . . .
O2 O 0.2358(5) 0.2384(4) 0.58999(18) 0.0726(16) Uani 1 1 d . . .
O3 O 0.7450(6) -0.2514(4) 0.57704(17) 0.0723(17) Uani 1 1 d . . .
O4 O 0.7214(5) 0.0979(5) 0.73949(14) 0.0605(14) Uani 1 1 d . . .
O5 O 0.4153(7) 0.1785(6) 0.2928(2) 0.133(3) Uani 1 1 d . . .
O6 O 0.5982(5) 0.0955(4) 0.31313(17) 0.0776(17) Uani 1 1 d . . .
O7 O 0.4360(7) -0.0180(6) 0.29166(17) 0.111(3) Uani 1 1 d . . .
Rh1 Rh 0.27052(5) -0.09138(5) 0.593553(17) 0.04639(18) Uani 1 1 d . . .
Rh2 Rh 0.66766(5) 0.04216(5) 0.624409(16) 0.04588(18) Uani 1 1 d . . .
S1 S 0.4704(2) 0.0831(2) 0.30790(7) 0.0748(7) Uani 1 1 d . . .

loop_
_atom_site_aniso_label
_atom_site_aniso_U_11
_atom_site_aniso_U_22
_atom_site_aniso_U_33
_atom_site_aniso_U_23
_atom_site_aniso_U_13
_atom_site_aniso_U_12
C1 0.064(6) 0.077(6) 0.049(5) 0.023(5) -0.005(4) 0.002(6)
C2 0.057(7) 0.145(10) 0.103(8) 0.062(8) -0.017(6) -0.014(6)
C3 0.083(7) 0.124(9) 0.090(7) 0.045(7) 0.011(7) 0.004(7)
C4 0.045(5) 0.053(6) 0.069(6) 0.025(5) -0.009(5) 0.000(4)
C5 0.079(8) 0.049(6) 0.100(8) 0.026(5) -0.007(6) 0.005(5)
C6 0.056(5) 0.040(5) 0.074(6) 0.011(5) 0.000(5) 0.004(4)
C7 0.047(5) 0.062(6) 0.073(6) -0.015(6) -0.011(5) 0.008(5)
C8 0.060(6) 0.074(7) 0.072(6) -0.017(6) 0.000(5) 0.007(5)
C9 0.048(6) 0.111(9) 0.073(7) -0.037(7) -0.001(5) -0.001(7)
C10 0.049(6) 0.117(9) 0.056(6) -0.011(7) -0.001(5) -0.025(6)
C11 0.043(5) 0.084(8) 0.045(5) 0.004(5) 0.011(4) -0.014(5)
C12 0.070(7) 0.071(7) 0.045(5) 0.005(5) -0.015(5) -0.029(5)
C13 0.184(13) 0.081(8) 0.081(7) 0.013(7) -0.014(8) -0.081(8)
C14 0.119(9) 0.047(6) 0.063(6) 0.004(5) -0.037(6) -0.024(6)
C15 0.145(11) 0.057(7) 0.092(8) 0.027(6) -0.018(8) 0.023(7)
C16 0.109(10) 0.059(7) 0.201(14) 0.020(9) -0.042(10) -0.005(7)
C17 0.249(16) 0.065(7) 0.124(10) -0.014(7) -0.079(11) 0.044(9)
C18 0.065(7) 0.093(8) 0.054(6) -0.013(5) -0.008(5) 0.015(6)
C19 0.119(9) 0.114(9) 0.072(7) -0.020(7) 0.001(7) 0.055(8)
C20 0.048(6) 0.118(9) 0.088(7) -0.028(7) 0.005(5) -0.017(6)
C21 0.061(6) 0.062(6) 0.041(5) 0.011(4) 0.003(4) -0.010(5)
C22 0.048(5) 0.079(7) 0.052(5) -0.006(5) 0.003(4) -0.008(5)
C23 0.050(5) 0.076(7) 0.046(5) -0.004(5) -0.002(4) -0.015(5)
C24 0.054(5) 0.055(5) 0.042(5) 0.008(4) 0.002(4) 0.001(5)
C25 0.053(6) 0.087(7) 0.066(6) 0.022(6) 0.001(5) 0.009(5)
C26 0.060(7) 0.091(8) 0.088(8) 0.032(7) -0.004(6) 0.021(6)
C27 0.078(7) 0.073(7) 0.091(8) 0.016(6) 0.012(6) 0.032(6)
C28 0.063(6) 0.059(6) 0.071(6) 0.019(5) 0.004(5) 0.005(5)
C29 0.050(5) 0.051(6) 0.064(6) -0.004(5) 0.010(5) 0.012(5)
C30 0.084(7) 0.053(6) 0.072(6) -0.002(5) 0.014(6) 0.002(5)
C31 0.052(5) 0.049(5) 0.047(5) -0.009(4) 0.003(4) -0.001(4)
C32 0.060(6) 0.049(5) 0.043(4) 0.000(4) 0.003(4) -0.002(4)
C33 0.052(6) 0.079(6) 0.059(5) 0.002(5) 0.007(5) 0.001(5)
C34 0.082(7) 0.077(6) 0.061(5) -0.005(5) 0.008(5) 0.006(6)
C35 0.055(5) 0.076(6) 0.063(5) 0.001(5) -0.014(4) 0.008(5)
C36 0.055(5) 0.060(5) 0.067(5) 0.011(5) -0.001(5) 0.000(5)
C37 0.185(16) 0.055(8) 0.105(10) 0.006(7) 0.014(10) 0.018(9)
Cl1 0.0456(11) 0.0479(12) 0.0524(11) 0.0002(10) -0.0039(9) -0.0058(9)
Cl2 0.0596(14) 0.0596(13) 0.0531(12) -0.0089(11) -0.0078(11) -0.0057(11)
Cl3 0.0610(13) 0.0479(12) 0.0564(12) 0.0059(10) -0.0025(11) -0.0017(10)
F1 0.183(7) 0.076(4) 0.067(3) 0.015(3) 0.023(4) 0.001(4)
F2 0.278(11) 0.102(5) 0.145(6) -0.001(5) 0.122(7) -0.011(6)
F3 0.083(6) 0.330(14) 0.273(11) 0.113(10) 0.088(7) 0.071(7)
N1 0.060(5) 0.055(4) 0.052(4) 0.006(4) -0.019(4) -0.015(4)
N2 0.033(4) 0.068(5) 0.052(4) -0.005(4) -0.011(3) -0.002(3)
N3 0.043(4) 0.060(5) 0.057(4) -0.003(4) -0.012(3) 0.004(4)
N4 0.057(4) 0.048(4) 0.044(4) 0.002(3) 0.005(3) 0.004(3)
N5 0.037(4) 0.057(5) 0.058(4) 0.002(4) -0.002(3) 0.005(4)
N6 0.055(4) 0.043(4) 0.049(4) 0.002(3) -0.001(4) -0.001(3)
O1 0.087(5) 0.086(5) 0.053(4) 0.015(4) -0.016(4) -0.038(4)
O2 0.076(4) 0.048(4) 0.094(5) 0.001(3) 0.004(4) 0.005(3)
O3 0.088(5) 0.056(4) 0.073(4) -0.002(3) 0.018(4) 0.006(4)
O4 0.057(3) 0.078(4) 0.046(3) -0.008(3) -0.005(3) -0.002(3)
O5 0.101(6) 0.117(6) 0.180(8) 0.101(6) -0.011(6) 0.017(5)
O6 0.069(4) 0.065(4) 0.099(5) 0.005(4) 0.000(4) 0.006(4)
O7 0.158(7) 0.112(6) 0.064(4) 0.012(4) -0.043(4) -0.073(5)
Rh1 0.0477(4) 0.0454(4) 0.0461(3) 0.0021(3) -0.0047(3) -0.0044(3)
Rh2 0.0436(3) 0.0483(4) 0.0456(3) 0.0004(3) 0.0001(3) 0.0002(3)
S1 0.0781(18) 0.0777(19) 0.0685(16) 0.0165(15) -0.0059(14) 0.0073(16)

loop_
_geom_bond_atom_site_label_1
_geom_bond_atom_site_label_2
_geom_bond_distance
_geom_bond_site_symmetry_2
_geom_bond_publ_flag
C1 C4 1.512(10) . ?
C1 C2 1.541(11) . ?
C1 C3 1.558(10) . ?
C1 H1 0.9800 . ?
C2 H2A 0.9600 . ?
C2 H2B 0.9600 . ?
C2 H2C 0.9600 . ?
C3 H3A 0.9600 . ?
C3 H3B 0.9600 . ?
C3 H3C 0.9600 . ?
C4 N3 1.487(9) . ?
C4 C5 1.574(10) . ?
C4 H4 0.9800 . ?
C5 O2 1.477(10) . ?
C5 H5A 0.9700 . ?
C5 H5B 0.9700 . ?
C6 N3 1.303(9) . ?
C6 O2 1.340(8) . ?
C6 C7 1.438(11) . ?
C7 N2 1.362(9) . ?
C7 C8 1.379(11) . ?
C8 C9 1.382(12) . ?
C8 H8 0.9300 . ?
C9 C10 1.376(12) . ?
C9 H9 0.9300 . ?
C10 C11 1.386(11) . ?
C10 H10 0.9300 . ?
C11 N2 1.332(9) . ?
C11 C12 1.441(11) . ?
C12 N1 1.269(10) . ?
C12 O1 1.322(9) . ?
C13 O1 1.466(11) . ?
C13 C14 1.540(12) . ?
C13 H13A 0.9700 . ?
C13 H13B 0.9700 . ?
C14 N1 1.510(9) . ?
C14 C15 1.549(14) . ?
C14 H14 0.9800 . ?
C15 C16 1.557(14) . ?
C15 C17 1.560(12) . ?
C15 H15 0.9800 . ?
C16 H16A 0.9600 . ?
C16 H16B 0.9600 . ?
C16 H16C 0.9600 . ?
C17 H17A 0.9600 . ?
C17 H17B 0.9600 . ?
C17 H17C 0.9600 . ?
C18 C21 1.512(11) . ?
C18 C19 1.518(11) . ?
C18 C20 1.527(12) . ?
C18 H18 0.9800 . ?
C19 H19A 0.9600 . ?
C19 H19B 0.9600 . ?
C19 H19C 0.9600 . ?
C20 H20A 0.9600 . ?
C20 H20B 0.9600 . ?
C20 H20C 0.9600 . ?
C21 N6 1.470(9) . ?
C21 C22 1.557(10) . ?
C21 H21 0.9800 . ?
C22 O4 1.475(8) . ?
C22 H22A 0.9700 . ?
C22 H22B 0.9700 . ?
C23 N6 1.296(9) . ?
C23 O4 1.329(8) . ?
C23 C24 1.446(10) . ?
C24 N5 1.334(9) . ?
C24 C25 1.391(10) . ?
C25 C26 1.379(11) . ?
C25 H25 0.9300 . ?
C26 C27 1.380(12) . ?
C26 H26 0.9300 . ?
C27 C28 1.380(11) . ?
C27 H27 0.9300 . ?
C28 N5 1.345(9) . ?
C28 C29 1.440(11) . ?
C29 N4 1.309(9) . ?
C29 O3 1.337(8) . ?
C30 O3 1.482(9) . ?
C30 C31 1.572(10) . ?
C30 H30A 0.9700 . ?
C30 H30B 0.9700 . ?
C31 N4 1.469(8) . ?
C31 C32 1.514(9) . ?
C31 H31 0.9800 . ?
C32 C33 1.503(10) . ?
C32 C34 1.550(10) . ?
C32 H32 0.9800 . ?
C33 H33A 0.9600 . ?
C33 H33B 0.9600 . ?
C33 H33C 0.9600 . ?
C34 H34A 0.9600 . ?
C34 H34B 0.9600 . ?
C34 H34C 0.9600 . ?
C35 Rh1 2.047(7) . ?
C35 H35A 0.9600 . ?
C35 H35B 0.9600 . ?
C35 H35C 0.9600 . ?
C36 Rh2 2.046(7) . ?
C36 H36A 0.9600 . ?
C36 H36B 0.9600 . ?
C36 H36C 0.9600 . ?
C37 F3 1.229(16) . ?
C37 F1 1.297(12) . ?
C37 F2 1.391(13) . ?
C37 S1 1.804(13) . ?
Cl1 Rh2 2.5575(18) . ?
Cl1 Rh1 2.5919(19) . ?
Cl2 Rh1 2.335(2) . ?
Cl3 Rh2 2.340(2) . ?
N1 Rh1 2.008(6) . ?
N2 Rh1 1.933(6) . ?
N3 Rh1 2.036(6) . ?
N4 Rh2 2.039(6) . ?
N5 Rh2 1.960(6) . ?
N6 Rh2 2.029(6) . ?
O5 S1 1.422(6) . ?
O6 S1 1.433(6) . ?
O7 S1 1.416(6) . ?
